data_2210739
loop_
_publ_author_name
'Cheng, Kui'
'Liu, Hua-Li'

_publ_section_title
;
 Poly[(\m~3~-5-bromosalicylato)silver(I)]
;
_journal_coeditor_code OB2056
_journal_issue 10
_journal_name_full 'Acta Crystallographica Section E'
_journal_page_first m2549
_journal_page_last m2551
_journal_paper_doi 10.1107/S1600536806036397
_journal_volume 62
_journal_year 2006
_chemical_formula_iupac '[Ag (C7 H4 Br O3)]'
_chemical_formula_moiety 'C7 H4 Ag Br O3'
_chemical_formula_sum 'C7 H4 Ag Br O3'
_chemical_formula_weight 323.87
_chemical_name_systematic
;
Poly[(\m~3~-5-bromosalicylato)silver(I)]
;
_space_group_IT_number 14
_symmetry_cell_setting monoclinic
_symmetry_space_group_name_Hall '-P 2yn'
_symmetry_space_group_name_H-M 'P 1 21/n 1'
_atom_sites_solution_hydrogens geom
_atom_sites_solution_primary direct
_atom_sites_solution_secondary difmap
_audit_creation_method SHELXL-97
_cell_angle_alpha 90.00
_cell_angle_beta 95.14(3)
_cell_angle_gamma 90.00
_cell_formula_units_Z 4
_cell_length_a 7.3160(15)
_cell_length_b 8.1710(16)
_cell_length_c 13.051(3)
_cell_measurement_reflns_used 3652
_cell_measurement_temperature 293(2)
_cell_measurement_theta_max 27.46
_cell_measurement_theta_min 1.0
_cell_volume 777.0(3)
_computing_cell_refinement 'SAINT (Bruker, 2003)'
_computing_data_collection 'SMART (Bruker, 2003)'
_computing_data_reduction SAINT
_computing_molecular_graphics 'SHELXTL (Sheldrick, 1997b)'
_computing_publication_material SHELXTL
_computing_structure_refinement 'SHELXL97 (Sheldrick, 1997a)'
_computing_structure_solution 'SHELXS97 (Sheldrick, 1997a)'
_diffrn_ambient_temperature 293(2)
_diffrn_measured_fraction_theta_full 0.997
_diffrn_measured_fraction_theta_max 0.997
_diffrn_measurement_device_type 'Bruker APEX area-detector'
_diffrn_measurement_method '\f and \w'
_diffrn_radiation_monochromator graphite
_diffrn_radiation_source 'fine-focus sealed tube'
_diffrn_radiation_type MoK\a
_diffrn_radiation_wavelength 0.71073
_diffrn_reflns_av_R_equivalents 0.0259
_diffrn_reflns_av_sigmaI/netI 0.0182
_diffrn_reflns_limit_h_max 8
_diffrn_reflns_limit_h_min -8
_diffrn_reflns_limit_k_max 9
_diffrn_reflns_limit_k_min -9
_diffrn_reflns_limit_l_max 15
_diffrn_reflns_limit_l_min -15
_diffrn_reflns_number 7324
_diffrn_reflns_theta_full 25.50
_diffrn_reflns_theta_max 25.50
_diffrn_reflns_theta_min 2.94
_diffrn_standards_decay_% 0
_diffrn_standards_interval_count 0
_diffrn_standards_interval_time 0
_diffrn_standards_number 0
_exptl_absorpt_coefficient_mu 7.691
_exptl_absorpt_correction_T_max 0.463
_exptl_absorpt_correction_T_min 0.172
_exptl_absorpt_correction_type multi-scan
_exptl_absorpt_process_details '(SADABS; Sheldrick, 1996)'
_exptl_crystal_colour yellow
_exptl_crystal_density_diffrn 2.769
_exptl_crystal_density_method 'not measured'
_exptl_crystal_description block
_exptl_crystal_F_000 608
_exptl_crystal_size_max 0.30
_exptl_crystal_size_mid 0.20
_exptl_crystal_size_min 0.10
_refine_diff_density_max 0.543
_refine_diff_density_min -0.346
_refine_ls_extinction_method none
_refine_ls_goodness_of_fit_ref 1.082
_refine_ls_hydrogen_treatment mixed
_refine_ls_matrix_type full
_refine_ls_number_parameters 114
_refine_ls_number_reflns 1448
_refine_ls_number_restraints 13
_refine_ls_restrained_S_all 1.081
_refine_ls_R_factor_all 0.0227
_refine_ls_R_factor_gt 0.0213
_refine_ls_shift/su_max 0.000
_refine_ls_shift/su_mean 0.000
_refine_ls_structure_factor_coef Fsqd
_refine_ls_weighting_details 'calc w=1/[\s^2^(Fo^2^)+(0.018P)^2^+1.1193P] where P=(Fo^2^+2Fc^2^)/3'
_refine_ls_weighting_scheme calc
_refine_ls_wR_factor_gt 0.0499
_refine_ls_wR_factor_ref 0.0504
_reflns_number_gt 1364
_reflns_number_total 1448
_reflns_threshold_expression I>2\s(I)
_cod_data_source_file ob2056.cif
_cod_data_source_block I
_cod_depositor_comments
;
The following automatic conversions were performed:
'_symmetry_cell_setting' value 'Monoclinic' changed to 'monoclinic'
according to '/home/saulius/struct/CIF-dictionaries/cif_core.dic'
dictionary named 'cif_core.dic' version 2.4.1 from 2010-06-29.

Automatic conversion script
Id: cif_fix_enum 1527 2010-12-29 10:47:43Z saulius 

The following automatic conversions were performed:

'_symmetry_cell_setting' value 'Monoclinic' changed to 'monoclinic'
according to /home/saulius/struct/CIF-dictionaries/cif_core.dic
dictionary named 'cif_core.dic' version 2.4.1 from 2010-06-29.

Automatic conversion script
Id: cif_fix_values 1715 2011-07-08 13:25:40Z adriana 
;
_cod_original_sg_symbol_H-M 'P 21/n'
_cod_database_code 2210739
_cod_database_fobs_code 2210739

loop_
_symmetry_equiv_pos_as_xyz
'x, y, z'
'-x+1/2, y+1/2, -z+1/2'
'-x, -y, -z'
'x-1/2, -y-1/2, z-1/2'

loop_
_atom_site_type_symbol
_atom_site_label
_atom_site_fract_x
_atom_site_fract_y
_atom_site_fract_z
_atom_site_U_iso_or_equiv
_atom_site_adp_type
_atom_site_calc_flag
_atom_site_refinement_flags
_atom_site_occupancy
Ag Ag1 0.45585(4) 0.52833(3) 0.89224(2) 0.04821(11) Uani d U 1
O O1 0.3223(4) 0.5591(3) 0.70855(18) 0.0511(6) Uani d D 1
C C1 0.3161(4) 0.4667(4) 0.6218(2) 0.0324(6) Uani d . 1
C C2 0.3840(4) 0.3088(4) 0.6291(2) 0.0353(7) Uani d . 1
H H2 0.4313 0.2681 0.6926 0.042 Uiso calc R 1
C C3 0.3821(4) 0.2111(4) 0.5426(2) 0.0357(7) Uani d . 1
H H3 0.4267 0.1045 0.5474 0.043 Uiso calc R 1
C C4 0.3129(4) 0.2744(4) 0.4485(2) 0.0339(6) Uani d . 1
C C5 0.2452(4) 0.4308(4) 0.4399(2) 0.0322(6) Uani d . 1
H H5 0.1987 0.4704 0.3761 0.039 Uiso calc R 1
C C6 0.2457(4) 0.5304(3) 0.5265(2) 0.0283(6) Uani d . 1
Br Br1 0.31373(6) 0.14358(5) 0.32788(3) 0.05414(13) Uani d U 1
C C7 0.1698(4) 0.6999(4) 0.5154(2) 0.0318(6) Uani d . 1
O O2 0.1759(3) 0.7862(3) 0.59730(17) 0.0442(6) Uani d . 1
O O3 0.1050(3) 0.7453(3) 0.42919(17) 0.0417(5) Uani d . 1
H H1 0.285(7) 0.660(3) 0.691(4) 0.084(16) Uiso d D 1

loop_
_atom_site_aniso_label
_atom_site_aniso_U_11
_atom_site_aniso_U_22
_atom_site_aniso_U_33
_atom_site_aniso_U_12
_atom_site_aniso_U_13
_atom_site_aniso_U_23
Ag1 0.0700(2) 0.03334(16) 0.03877(16) -0.01655(12) -0.00905(13) -0.00141(10)
O1 0.0827(18) 0.0401(14) 0.0276(12) 0.0173(13) -0.0104(12) -0.0044(10)
C1 0.0397(16) 0.0312(15) 0.0257(15) 0.0020(12) -0.0011(12) -0.0013(12)
C2 0.0414(17) 0.0334(16) 0.0298(16) 0.0055(13) -0.0031(13) 0.0077(13)
C3 0.0402(16) 0.0269(15) 0.0396(17) 0.0056(12) 0.0017(13) 0.0019(13)
C4 0.0370(16) 0.0353(17) 0.0295(15) 0.0019(13) 0.0037(12) -0.0052(12)
C5 0.0361(15) 0.0342(16) 0.0261(15) 0.0008(13) 0.0018(12) 0.0035(12)
C6 0.0298(14) 0.0272(14) 0.0276(15) -0.0001(11) 0.0015(11) 0.0021(11)
Br1 0.0679(3) 0.0526(2) 0.0413(2) 0.01105(17) 0.00198(17) -0.01774(16)
C7 0.0335(15) 0.0296(15) 0.0319(16) 0.0001(12) 0.0011(12) 0.0042(12)
O2 0.0620(15) 0.0311(12) 0.0370(12) 0.0129(11) -0.0096(11) -0.0050(10)
O3 0.0577(14) 0.0344(12) 0.0324(12) 0.0126(10) 0.0006(10) 0.0073(9)

loop_
_atom_type_symbol
_atom_type_description
_atom_type_scat_dispersion_real
_atom_type_scat_dispersion_imag
_atom_type_scat_source
C C 0.0033 0.0016 'International Tables Vol C Tables 4.2.6.8 and 6.1.1.4'
H H 0.0000 0.0000 'International Tables Vol C Tables 4.2.6.8 and 6.1.1.4'
O O 0.0106 0.0060 'International Tables Vol C Tables 4.2.6.8 and 6.1.1.4'
Br Br -0.2901 2.4595 'International Tables Vol C Tables 4.2.6.8 and 6.1.1.4'
Ag Ag -0.8971 1.1015 'International Tables Vol C Tables 4.2.6.8 and 6.1.1.4'

loop_
_geom_angle_atom_site_label_1
_geom_angle_atom_site_label_2
_geom_angle_atom_site_label_3
_geom_angle_site_symmetry_1
_geom_angle_site_symmetry_3
_geom_angle
_geom_angle_publ_flag
O3 Ag1 O2 4_676 2_546 163.42(8) y
O3 Ag1 O1 4_676 . 105.65(9) y
O2 Ag1 O1 2_546 . 90.80(9) y
O3 Ag1 Ag1 4_676 3_667 81.70(6) ?
O2 Ag1 Ag1 2_546 3_667 81.72(6) ?
O1 Ag1 Ag1 . 3_667 169.74(7) ?
C1 O1 Ag1 . . 135.97(19) ?
C1 O1 H1 . . 108(3) ?
Ag1 O1 H1 . . 115(3) ?
O1 C1 C2 . . 118.5(3) ?
O1 C1 C6 . . 121.0(3) ?
C2 C1 C6 . . 120.5(3) ?
C3 C2 C1 . . 120.4(3) ?
C3 C2 H2 . . 119.8 ?
C1 C2 H2 . . 119.8 ?
C2 C3 C4 . . 119.0(3) ?
C2 C3 H3 . . 120.5 ?
C4 C3 H3 . . 120.5 ?
C5 C4 C3 . . 121.3(3) ?
C5 C4 Br1 . . 118.9(2) ?
C3 C4 Br1 . . 119.7(2) ?
C4 C5 C6 . . 120.3(3) ?
C4 C5 H5 . . 119.9 ?
C6 C5 H5 . . 119.9 ?
C5 C6 C1 . . 118.5(3) ?
C5 C6 C7 . . 119.3(3) ?
C1 C6 C7 . . 122.2(3) ?
O3 C7 O2 . . 125.2(3) ?
O3 C7 C6 . . 118.3(3) ?
O2 C7 C6 . . 116.5(3) ?
C7 O2 Ag1 . 2_556 124.28(19) ?
C7 O3 Ag1 . 4_575 126.8(2) ?

loop_
_geom_bond_atom_site_label_1
_geom_bond_atom_site_label_2
_geom_bond_site_symmetry_2
_geom_bond_distance
_geom_bond_publ_flag
Ag1 Ag1 3_667 2.8666(8) y
Ag1 O1 . 2.519(2) y
Ag1 O2 2_546 2.210(2) y
Ag1 O3 4_676 2.179(2) y
O1 C1 . 1.358(4) ?
O1 H1 . 0.89(3) ?
C1 C2 . 1.383(4) ?
C1 C6 . 1.403(4) ?
C2 C3 . 1.382(4) ?
C2 H2 . 0.9300 ?
C3 C4 . 1.386(4) ?
C3 H3 . 0.9300 ?
C4 C5 . 1.372(4) ?
C4 Br1 . 1.903(3) ?
C5 C6 . 1.392(4) ?
C5 H5 . 0.9300 ?
C6 C7 . 1.494(4) ?
C7 O3 . 1.239(4) ?
C7 O2 . 1.278(4) ?
O2 Ag1 2_556 2.210(2) ?
O3 Ag1 4_575 2.179(2) ?

loop_
_geom_hbond_atom_site_label_D
_geom_hbond_atom_site_label_H
_geom_hbond_atom_site_label_A
_geom_hbond_distance_DH
_geom_hbond_distance_HA
_geom_hbond_distance_DA
_geom_hbond_angle_DHA
O1 H1 O2 0.89(3) 1.73(3) 2.534(3) 147(5)
